data_1516610
loop_
_publ_author_name
'Henwood, Adam F.'
'Evariste, Sloane'
'Slawin, Alexandra M. Z.'
'Zysman-Colman, Eli'

_publ_section_title
;
 Rigid biimidazole ancillary ligands as an avenue to bright deep blue
 cationic iridium(iii) complexes.
;
_journal_name_full 'Faraday discussions'
_journal_page_first 165
_journal_page_last 182
_journal_paper_doi 10.1039/c4fd00107a
_journal_volume 174
_journal_year 2014
_chemical_formula_moiety 'C36 H24 F10 Ir N6 P'
_chemical_formula_sum 'C36 H24 F10 Ir N6 P'
_chemical_formula_weight 953.80
_space_group_IT_number 2
_symmetry_cell_setting triclinic
_symmetry_Int_Tables_number 2
_symmetry_space_group_name_Hall '-P 1'
_symmetry_space_group_name_H-M 'P -1'
_atom_sites_solution_hydrogens geom
_atom_sites_solution_primary direct
_atom_sites_solution_secondary difmap
_cell_angle_alpha 69.58(3)
_cell_angle_beta 88.64(4)
_cell_angle_gamma 71.81(3)
_cell_formula_units_Z 2
_cell_length_a 9.1029(17)
_cell_length_b 12.8618(15)
_cell_length_c 15.380(3)
_cell_measurement_reflns_used 1574
_cell_measurement_temperature 125
_cell_measurement_theta_max 68.25
_cell_measurement_theta_min 25.99
_cell_volume 1595.8(7)
_computing_cell_refinement 'CrystalClear-SM Expert 2.1 b29'
_computing_data_collection 'CrystalClear-SM Expert 2.1 b29 (Rigaku, 2013)'
_computing_data_reduction 'CrystalClear-SM Expert 2.1 b29'
_computing_molecular_graphics 'CrystalStructure 4.1'
_computing_publication_material 'CrystalStructure 4.1 (Rigaku, 2013)'
_computing_structure_refinement 'SHELXL-2013 (Sheldrick, 2013)'
_computing_structure_solution 'DIRDIF99-PATTY (Gould, et al., 1999)'
_diffrn_ambient_temperature 125
_diffrn_detector_area_resol_mean 5.811
_diffrn_measured_fraction_theta_full 0.973
_diffrn_measured_fraction_theta_max 0.967
_diffrn_measurement_device_type 'Rigaku XtaLAB P200'
_diffrn_measurement_method \w
_diffrn_radiation_type 'Cu K\a'
_diffrn_radiation_wavelength 1.54187
_diffrn_reflns_av_R_equivalents 0.0983
_diffrn_reflns_Laue_measured_fraction_full 0.973
_diffrn_reflns_Laue_measured_fraction_max 0.967
_diffrn_reflns_limit_h_max 10
_diffrn_reflns_limit_h_min -10
_diffrn_reflns_limit_k_max 15
_diffrn_reflns_limit_k_min -15
_diffrn_reflns_limit_l_max 18
_diffrn_reflns_limit_l_min -18
_diffrn_reflns_number 19573
_diffrn_reflns_point_group_measured_fraction_full 0.973
_diffrn_reflns_point_group_measured_fraction_max 0.967
_diffrn_reflns_theta_full 67.000
_diffrn_reflns_theta_max 68.556
_diffrn_reflns_theta_min 3.080
_diffrn_standards_number 0
_exptl_absorpt_coefficient_mu 9.290
_exptl_absorpt_correction_T_max 0.911
_exptl_absorpt_correction_T_min 0.526
_exptl_absorpt_correction_type multi-scan
_exptl_absorpt_process_details 'REQAB (Rigaku, 1998)'
_exptl_crystal_colour yellow
_exptl_crystal_density_diffrn 1.985
_exptl_crystal_density_method 'not measured'
_exptl_crystal_description platelet
_exptl_crystal_F_000 928.00
_exptl_crystal_size_max 0.030
_exptl_crystal_size_mid 0.030
_exptl_crystal_size_min 0.010
_refine_diff_density_max 8.96
_refine_diff_density_min -1.96
_refine_ls_extinction_method none
_refine_ls_goodness_of_fit_ref 1.647
_refine_ls_hydrogen_treatment constr
_refine_ls_number_parameters 487
_refine_ls_number_reflns 5681
_refine_ls_number_restraints 30
_refine_ls_R_factor_gt 0.1357
_refine_ls_shift/su_max 0.000
_refine_ls_structure_factor_coef Fsqd
_refine_ls_weighting_details 'w = 1/[\s^2^(Fo^2^)+(0.2000P)^2^+0.0000P] where P=(Fo^2^+2Fc^2^)/3'
_refine_ls_weighting_scheme calc
_refine_ls_wR_factor_ref 0.3805
_reflns_number_gt 4669
_reflns_number_total 5681
_reflns_threshold_expression F^2^>2.0\s(F^2^)
_cod_data_source_file c4fd00107a2.cif
_cod_data_source_block 3
_cod_depositor_comments 'Adding full bibliography for 1516609--1516610.cif.'
_cod_original_cell_volume 1595.7(6)
_cod_database_code 1516610

loop_
_symmetry_equiv_pos_site_id
_symmetry_equiv_pos_as_xyz
1 +X,+Y,+Z
2 -X,-Y,-Z

loop_
_atom_site_label
_atom_site_type_symbol
_atom_site_fract_x
_atom_site_fract_y
_atom_site_fract_z
_atom_site_U_iso_or_equiv
_atom_site_adp_type
_atom_site_occupancy
_atom_site_site_symmetry_multiplicity
_atom_site_site_symmetry_order
_atom_site_calc_flag
_atom_site_refinement_flags
Ir1 Ir 0.07194(9) 0.26439(8) 0.33207(6) 0.0313(4) Uani 1 2 0 d .
P1 P 0.1548(7) 0.7259(6) 0.0287(4) 0.0415(13) Uani 1 2 0 d .
F1 F 0.111(3) 0.7408(19) 0.1244(13) 0.072(5) Uani 1 2 0 d .
F2 F 0.197(2) 0.7223(18) -0.0708(11) 0.069(5) Uani 1 2 0 d .
F3 F 0.103(2) 0.8707(17) -0.0123(14) 0.066(4) Uani 1 2 0 d .
F4 F 0.199(2) 0.5913(19) 0.0713(14) 0.076(5) Uani 1 2 0 d .
F5 F -0.0184(18) 0.737(2) 0.0025(17) 0.083(6) Uani 1 2 0 d .
F6 F 0.326(2) 0.724(2) 0.0545(14) 0.077(5) Uani 1 2 0 d .
F29 F 0.2879(17) 0.3633(15) 0.5974(10) 0.052(3) Uani 1 2 0 d .
F31 F 0.0413(17) 0.6916(12) 0.3348(11) 0.048(3) Uani 1 2 0 d .
F49 F -0.5283(16) 0.4546(16) 0.3402(13) 0.060(4) Uani 1 2 0 d .
F51 F -0.2784(18) 0.1713(16) 0.6220(10) 0.056(4) Uani 1 2 0 d .
N1 N 0.060(2) 0.1342(16) 0.2764(13) 0.034(4) Uani 1 2 0 d .
N3 N 0.146(2) 0.0341(18) 0.1881(13) 0.036(4) Uani 1 2 0 d .
N7 N 0.261(2) 0.2522(15) 0.2468(12) 0.031(3) Uani 1 2 0 d .
N10 N 0.3825(19) 0.1916(17) 0.1397(12) 0.034(4) Uani 1 2 0 d .
N21 N 0.2141(17) 0.1516(15) 0.4509(11) 0.025(3) Uani 1 2 0 d .
N41 N -0.0916(19) 0.3881(15) 0.2268(11) 0.028(3) Uani 1 2 0 d .
C2 C 0.167(2) 0.116(2) 0.2164(15) 0.035(5) Uani 1 2 0 d .
C4 C 0.026(3) -0.000(2) 0.2290(17) 0.043(5) Uani 1 2 0 d .
C5 C -0.027(3) 0.064(2) 0.2825(18) 0.042(5) Uani 1 2 0 d .
C6 C 0.270(2) 0.1844(19) 0.1948(13) 0.030(4) Uani 1 2 0 d .
C8 C 0.372(3) 0.307(2) 0.2194(17) 0.038(5) Uani 1 2 0 d .
C9 C 0.447(3) 0.269(2) 0.1539(17) 0.040(5) Uani 1 2 0 d .
C11 C 0.434(3) 0.135(2) 0.0727(16) 0.044(5) Uani 1 2 0 d .
C12 C 0.500(3) 0.006(2) 0.1132(15) 0.042(5) Uani 1 2 0 d .
C13 C 0.656(3) -0.043(3) 0.1259(18) 0.047(6) Uani 1 2 0 d .
C14 C 0.727(3) -0.162(3) 0.1685(19) 0.056(7) Uani 1 2 0 d .
C15 C 0.634(3) -0.236(3) 0.1960(18) 0.052(7) Uani 1 2 0 d .
C16 C 0.477(3) -0.186(2) 0.1817(17) 0.042(5) Uani 1 2 0 d .
C17 C 0.402(3) -0.064(2) 0.1373(16) 0.047(6) Uani 1 2 0 d .
C18 C 0.232(2) -0.0239(15) 0.1284(12) 0.020(3) Uani 1 2 0 d .
C22 C 0.249(2) 0.2022(19) 0.5096(14) 0.029(4) Uani 1 2 0 d .
C23 C 0.335(3) 0.131(3) 0.5968(19) 0.046(6) Uani 1 2 0 d .
C24 C 0.384(3) 0.014(3) 0.6234(19) 0.048(6) Uani 1 2 0 d .
C25 C 0.351(3) -0.040(2) 0.5618(17) 0.041(5) Uani 1 2 0 d .
C26 C 0.262(2) 0.033(2) 0.4760(14) 0.030(4) Uani 1 2 0 d .
C27 C 0.106(2) 0.3819(17) 0.3805(13) 0.024(4) Uani 1 2 0 d .
C28 C 0.189(2) 0.332(2) 0.4702(15) 0.032(4) Uani 1 2 0 d .
C29 C 0.209(2) 0.4085(17) 0.5105(14) 0.027(4) Uani 1 2 0 d .
C30 C 0.164(3) 0.528(3) 0.468(2) 0.051(6) Uani 1 2 0 d .
C31 C 0.087(3) 0.572(2) 0.3790(18) 0.041(5) Uani 1 2 0 d .
C32 C 0.055(2) 0.502(2) 0.3351(16) 0.039(5) Uani 1 2 0 d .
C42 C -0.242(3) 0.415(2) 0.2473(15) 0.035(5) Uani 1 2 0 d .
C43 C -0.362(3) 0.495(2) 0.1759(18) 0.043(5) Uani 1 2 0 d .
C44 C -0.326(3) 0.552(2) 0.0912(18) 0.049(6) Uani 1 2 0 d .
C45 C -0.175(3) 0.530(3) 0.0740(19) 0.054(7) Uani 1 2 0 d .
C46 C -0.055(3) 0.444(2) 0.1457(17) 0.042(5) Uani 1 2 0 d .
C47 C -0.119(2) 0.269(2) 0.3969(16) 0.036(5) Uani 1 2 0 d .
C48 C -0.257(2) 0.351(2) 0.3459(16) 0.033(4) Uani 1 2 0 d .
C49 C -0.394(3) 0.374(2) 0.3884(18) 0.045(6) Uani 1 2 0 d .
C50 C -0.407(3) 0.316(3) 0.480(2) 0.048(7) Uani 1 2 0 d .
C51 C -0.268(3) 0.235(2) 0.5287(16) 0.043(5) Uani 1 2 0 d .
C52 C -0.131(3) 0.215(3) 0.4929(15) 0.044(6) Uani 1 2 0 d .
H4 H -0.01247 -0.05738 0.22122 0.0512 Uiso 1 2 0 calc R
H5 H -0.11248 0.0614 0.31896 0.0506 Uiso 1 2 0 calc R
H8 H 0.39262 0.3607 0.24255 0.0462 Uiso 1 2 0 calc R
H9 H 0.52979 0.29124 0.12285 0.0483 Uiso 1 2 0 calc R
H11A H 0.51283 0.16652 0.03796 0.0526 Uiso 1 2 0 calc R
H11B H 0.34429 0.15628 0.02739 0.0526 Uiso 1 2 0 calc R
H13 H 0.71843 0.00576 0.10478 0.0561 Uiso 1 2 0 calc R
H14 H 0.8374 -0.19475 0.17916 0.0668 Uiso 1 2 0 calc R
H15 H 0.67991 -0.3182 0.22395 0.0620 Uiso 1 2 0 calc R
H16 H 0.41552 -0.23529 0.20285 0.0501 Uiso 1 2 0 calc R
H18A H 0.19641 0.03016 0.06329 0.0238 Uiso 1 2 0 calc R
H18B H 0.19862 -0.09307 0.13716 0.0238 Uiso 1 2 0 calc R
H23 H 0.35784 0.16689 0.63706 0.0548 Uiso 1 2 0 calc R
H24 H 0.43998 -0.03352 0.68258 0.0575 Uiso 1 2 0 calc R
H25 H 0.38736 -0.12275 0.57846 0.0491 Uiso 1 2 0 calc R
H26 H 0.23622 -0.00059 0.43523 0.0360 Uiso 1 2 0 calc R
H30 H 0.18461 0.57691 0.49698 0.0608 Uiso 1 2 0 calc R
H32 H 0.00026 0.53706 0.27495 0.0467 Uiso 1 2 0 calc R
H43 H -0.46746 0.50953 0.18833 0.0512 Uiso 1 2 0 calc R
H44 H -0.40543 0.60618 0.04366 0.0587 Uiso 1 2 0 calc R
H45 H -0.14841 0.57081 0.01481 0.0650 Uiso 1 2 0 calc R
H46 H 0.05082 0.42871 0.13357 0.0510 Uiso 1 2 0 calc R
H50 H -0.50184 0.32899 0.50808 0.0582 Uiso 1 2 0 calc R
H52 H -0.04044 0.16346 0.53298 0.0532 Uiso 1 2 0 calc R

loop_
_atom_site_aniso_label
_atom_site_aniso_U_11
_atom_site_aniso_U_22
_atom_site_aniso_U_33
_atom_site_aniso_U_12
_atom_site_aniso_U_13
_atom_site_aniso_U_23
Ir1 0.0250(6) 0.0492(7) 0.0302(6) -0.0158(4) 0.0039(3) -0.0237(4)
P1 0.034(3) 0.060(4) 0.043(3) -0.024(3) 0.005(2) -0.025(3)
F1 0.089(13) 0.094(14) 0.057(10) -0.045(11) 0.027(9) -0.042(10)
F2 0.087(12) 0.094(13) 0.040(8) -0.032(10) 0.010(8) -0.038(9)
F3 0.065(10) 0.079(12) 0.073(11) -0.030(9) 0.006(8) -0.044(9)
F4 0.073(12) 0.084(13) 0.065(11) -0.015(10) -0.005(9) -0.029(10)
F5 0.025(7) 0.102(15) 0.117(16) -0.028(8) -0.005(8) -0.028(12)
F6 0.049(9) 0.120(16) 0.076(12) -0.045(10) -0.009(8) -0.035(11)
F29 0.044(8) 0.070(10) 0.040(7) -0.015(7) -0.008(6) -0.022(7)
F31 0.051(8) 0.045(8) 0.056(8) -0.018(6) -0.006(6) -0.027(7)
F49 0.024(7) 0.075(11) 0.076(11) -0.005(7) -0.002(6) -0.028(9)
F51 0.051(8) 0.092(12) 0.040(7) -0.041(8) 0.015(6) -0.028(8)
N1 0.043(10) 0.032(9) 0.035(9) -0.018(8) -0.005(7) -0.016(7)
N3 0.034(9) 0.050(11) 0.038(9) -0.020(8) 0.002(7) -0.025(9)
N7 0.031(4) 0.031(4) 0.031(4) -0.0101(15) 0.0027(11) -0.0118(16)
N10 0.023(8) 0.052(11) 0.029(8) -0.018(8) 0.001(6) -0.012(8)
N21 0.015(7) 0.044(10) 0.021(7) -0.007(6) -0.001(5) -0.019(7)
N41 0.028(8) 0.037(9) 0.018(7) -0.005(7) -0.006(6) -0.011(7)
C2 0.023(9) 0.044(12) 0.036(11) -0.000(8) -0.016(8) -0.021(9)
C4 0.032(11) 0.055(15) 0.044(13) -0.012(10) 0.011(9) -0.024(11)
C5 0.031(11) 0.056(14) 0.047(13) -0.025(10) 0.009(9) -0.017(11)
C6 0.039(11) 0.039(11) 0.016(8) -0.014(9) 0.003(7) -0.014(8)
C8 0.032(11) 0.047(13) 0.046(12) -0.022(10) 0.007(9) -0.021(10)
C9 0.040(5) 0.040(5) 0.040(5) -0.0132(19) 0.0039(11) -0.014(2)
C11 0.056(14) 0.053(14) 0.025(10) -0.021(11) 0.012(10) -0.015(10)
C12 0.055(14) 0.060(15) 0.026(10) -0.022(12) 0.001(9) -0.028(10)
C13 0.042(13) 0.065(17) 0.042(13) -0.023(12) 0.016(10) -0.026(12)
C14 0.040(13) 0.08(2) 0.047(14) 0.000(13) -0.011(11) -0.039(14)
C15 0.050(14) 0.070(17) 0.038(12) -0.003(13) -0.009(11) -0.036(12)
C16 0.042(5) 0.042(5) 0.042(5) -0.0135(19) 0.0040(11) -0.015(2)
C17 0.071(17) 0.058(15) 0.027(11) -0.025(13) 0.006(10) -0.029(11)
C18 0.020(3) 0.020(3) 0.020(3) -0.0062(14) 0.0015(11) -0.0076(15)
C22 0.023(9) 0.048(12) 0.030(10) -0.019(8) 0.008(7) -0.024(9)
C23 0.024(10) 0.077(18) 0.061(15) -0.022(11) 0.009(10) -0.050(14)
C24 0.044(13) 0.062(17) 0.047(14) -0.026(12) 0.008(11) -0.025(12)
C25 0.028(10) 0.066(16) 0.042(12) -0.015(10) 0.002(9) -0.035(12)
C26 0.020(9) 0.049(12) 0.033(10) -0.014(8) 0.007(7) -0.026(9)
C27 0.027(9) 0.035(10) 0.028(9) -0.022(8) 0.009(7) -0.023(8)
C28 0.014(8) 0.062(14) 0.036(11) -0.022(9) 0.004(7) -0.027(10)
C29 0.027(4) 0.027(4) 0.027(4) -0.0087(16) 0.0024(11) -0.0101(17)
C30 0.029(11) 0.071(18) 0.057(15) -0.010(11) -0.001(10) -0.034(14)
C31 0.035(11) 0.057(15) 0.048(13) -0.022(10) 0.010(10) -0.034(12)
C32 0.026(10) 0.059(15) 0.036(11) -0.012(10) -0.001(8) -0.024(11)
C42 0.033(10) 0.047(12) 0.032(11) -0.011(9) -0.012(8) -0.021(9)
C43 0.039(12) 0.031(11) 0.045(13) -0.019(9) -0.004(10) 0.009(10)
C44 0.054(15) 0.053(15) 0.042(13) -0.018(12) -0.015(11) -0.018(11)
C45 0.052(15) 0.078(19) 0.037(13) -0.032(14) 0.003(11) -0.016(13)
C46 0.046(13) 0.055(14) 0.038(12) -0.027(11) 0.012(10) -0.022(11)
C47 0.015(8) 0.065(15) 0.043(12) -0.017(9) 0.014(8) -0.032(11)
C48 0.012(8) 0.048(12) 0.051(12) -0.012(8) -0.001(8) -0.031(10)
C49 0.044(13) 0.060(15) 0.049(14) -0.028(11) -0.003(10) -0.033(12)
C50 0.024(10) 0.078(18) 0.077(18) -0.024(11) 0.020(11) -0.061(16)
C51 0.049(14) 0.068(16) 0.034(11) -0.032(12) 0.017(10) -0.033(11)
C52 0.029(11) 0.091(19) 0.022(10) -0.030(12) 0.011(8) -0.022(11)

loop_
_atom_type_symbol
_atom_type_description
_atom_type_scat_dispersion_real
_atom_type_scat_dispersion_imag
_atom_type_scat_source
C C 0.0181 0.0091
;
International Tables for Crystallography
(1992, Vol. C, Tables 4.2.6.8 and 6.1.1.4)
;
H H 0.0000 0.0000
;
International Tables for Crystallography
(1992, Vol. C, Table 6.1.1.4)
;
F F 0.0727 0.0534
;
International Tables for Crystallography
(1992, Vol. C, Tables 4.2.6.8 and 6.1.1.4)
;
Ir Ir -4.7710 6.5667
;
International Tables for Crystallography
(1992, Vol. C, Tables 4.2.6.8 and 6.1.1.4)
;
N N 0.0311 0.0180
;
International Tables for Crystallography
(1992, Vol. C, Tables 4.2.6.8 and 6.1.1.4)
;
P P 0.2955 0.4335
;
International Tables for Crystallography
(1992, Vol. C, Tables 4.2.6.8 and 6.1.1.4)
;

loop_
_geom_angle_atom_site_label_1
_geom_angle_atom_site_label_2
_geom_angle_atom_site_label_3
_geom_angle
_geom_angle_publ_flag
N1 Ir1 N7 76.4(8) yes
N1 Ir1 N21 97.4(7) yes
N1 Ir1 N41 88.5(7) yes
N1 Ir1 C27 174.1(8) yes
N1 Ir1 C47 95.8(11) yes
N7 Ir1 N21 92.5(6) yes
N7 Ir1 N41 95.4(6) yes
N7 Ir1 C27 98.1(8) yes
N7 Ir1 C47 170.9(11) yes
N21 Ir1 N41 171.1(7) yes
N21 Ir1 C27 80.8(8) yes
N21 Ir1 C47 93.0(7) yes
N41 Ir1 C27 94.0(8) yes
N41 Ir1 C47 79.7(7) yes
C27 Ir1 C47 89.9(11) yes
F1 P1 F2 175.2(13) yes
F1 P1 F3 84.3(11) yes
F1 P1 F4 93.0(12) yes
F1 P1 F5 91.2(14) yes
F1 P1 F6 87.5(13) yes
F2 P1 F3 91.0(11) yes
F2 P1 F4 91.7(12) yes
F2 P1 F5 89.4(13) yes
F2 P1 F6 91.7(12) yes
F3 P1 F4 177.3(12) yes
F3 P1 F5 88.9(11) yes
F3 P1 F6 87.4(12) yes
F4 P1 F5 90.6(13) yes
F4 P1 F6 93.0(13) yes
F5 P1 F6 176.2(14) yes
Ir1 N1 C2 113.7(18) yes
Ir1 N1 C5 138.4(17) yes
C2 N1 C5 108(2) yes
C2 N3 C4 110(2) yes
C2 N3 C18 132(2) yes
C4 N3 C18 118(2) yes
Ir1 N7 C6 116.0(16) yes
Ir1 N7 C8 137.1(18) yes
C6 N7 C8 106(2) yes
C6 N10 C9 108(2) yes
C6 N10 C11 129(3) yes
C9 N10 C11 123(2) yes
Ir1 N21 C22 116.0(13) yes
Ir1 N21 C26 123.5(16) yes
C22 N21 C26 120.3(16) yes
Ir1 N41 C42 116.8(12) yes
Ir1 N41 C46 122.5(15) yes
C42 N41 C46 120.6(17) yes
N1 C2 N3 107(2) yes
N1 C2 C6 118(2) yes
N3 C2 C6 134(2) yes
N3 C4 C5 105(3) yes
N1 C5 C4 109(2) yes
N7 C6 N10 110(2) yes
N7 C6 C2 114.7(19) yes
N10 C6 C2 135(2) yes
N7 C8 C9 108(3) yes
N10 C9 C8 108(2) yes
N10 C11 C12 114.9(18) yes
C11 C12 C13 119(3) yes
C11 C12 C17 120(2) yes
C13 C12 C17 121(2) yes
C12 C13 C14 122(3) yes
C13 C14 C15 119(2) yes
C14 C15 C16 119(3) yes
C15 C16 C17 124(3) yes
C12 C17 C16 115(2) yes
C12 C17 C18 127(2) yes
C16 C17 C18 117(3) yes
N3 C18 C17 121(2) yes
N21 C22 C23 120(2) yes
N21 C22 C28 112.8(17) yes
C23 C22 C28 127(3) yes
C22 C23 C24 121(3) yes
C23 C24 C25 120(2) yes
C24 C25 C26 118(2) yes
N21 C26 C25 121(3) yes
Ir1 C27 C28 114.3(16) yes
Ir1 C27 C32 126.2(17) yes
C28 C27 C32 119(2) yes
C22 C28 C27 116(2) yes
C22 C28 C29 126.8(18) yes
C27 C28 C29 117.6(19) yes
F29 C29 C28 119.1(17) yes
F29 C29 C30 116(2) yes
C28 C29 C30 125(2) yes
C29 C30 C31 115(3) yes
F31 C31 C30 116(3) yes
F31 C31 C32 120(2) yes
C30 C31 C32 124(3) yes
C27 C32 C31 119(2) yes
N41 C42 C43 120(2) yes
N41 C42 C48 112.1(15) yes
C43 C42 C48 128(2) yes
C42 C43 C44 120(2) yes
C43 C44 C45 119(2) yes
C44 C45 C46 120(2) yes
N41 C46 C45 120(2) yes
Ir1 C47 C48 116.3(16) yes
Ir1 C47 C52 128.3(15) yes
C48 C47 C52 114.5(19) yes
C42 C48 C47 114.9(18) yes
C42 C48 C49 123.7(17) yes
C47 C48 C49 121(2) yes
F49 C49 C48 122(2) yes
F49 C49 C50 115(2) yes
C48 C49 C50 123(2) yes
C49 C50 C51 114(2) yes
F51 C51 C50 115(2) yes
F51 C51 C52 120.0(19) yes
C50 C51 C52 125(2) yes
C47 C52 C51 121.7(19) yes
N3 C4 H4 127.252 no
C5 C4 H4 127.254 no
N1 C5 H5 125.293 no
C4 C5 H5 125.300 no
N7 C8 H8 126.227 no
C9 C8 H8 126.223 no
N10 C9 H9 125.931 no
C8 C9 H9 125.931 no
N10 C11 H11A 108.526 no
N10 C11 H11B 108.535 no
C12 C11 H11A 108.534 no
C12 C11 H11B 108.535 no
H11A C11 H11B 107.524 no
C12 C13 H13 118.815 no
C14 C13 H13 118.807 no
C13 C14 H14 120.714 no
C15 C14 H14 120.704 no
C14 C15 H15 120.590 no
C16 C15 H15 120.594 no
C15 C16 H16 118.175 no
C17 C16 H16 118.182 no
N3 C18 H18A 107.171 no
N3 C18 H18B 107.168 no
C17 C18 H18A 107.174 no
C17 C18 H18B 107.167 no
H18A C18 H18B 106.834 no
C22 C23 H23 119.690 no
C24 C23 H23 119.694 no
C23 C24 H24 120.163 no
C25 C24 H24 120.179 no
C24 C25 H25 120.861 no
C26 C25 H25 120.864 no
N21 C26 H26 119.561 no
C25 C26 H26 119.563 no
C29 C30 H30 122.624 no
C31 C30 H30 122.636 no
C27 C32 H32 120.525 no
C31 C32 H32 120.532 no
C42 C43 H43 119.932 no
C44 C43 H43 119.931 no
C43 C44 H44 120.317 no
C45 C44 H44 120.309 no
C44 C45 H45 120.016 no
C46 C45 H45 120.025 no
N41 C46 H46 119.942 no
C45 C46 H46 119.932 no
C49 C50 H50 123.173 no
C51 C50 H50 123.183 no
C47 C52 H52 119.150 no
C51 C52 H52 119.142 no

loop_
_geom_bond_atom_site_label_1
_geom_bond_atom_site_label_2
_geom_bond_distance
_geom_bond_publ_flag
Ir1 N1 2.16(2) yes
Ir1 N7 2.136(18) yes
Ir1 N21 2.051(13) yes
Ir1 N41 2.051(14) yes
Ir1 C27 2.00(3) yes
Ir1 C47 1.98(2) yes
P1 F1 1.58(2) yes
P1 F2 1.58(2) yes
P1 F3 1.65(2) yes
P1 F4 1.54(2) yes
P1 F5 1.59(2) yes
P1 F6 1.60(2) yes
F29 C29 1.37(2) yes
F31 C31 1.38(3) yes
F49 C49 1.35(3) yes
F51 C51 1.40(3) yes
N1 C2 1.35(3) yes
N1 C5 1.35(4) yes
N3 C2 1.33(4) yes
N3 C4 1.37(3) yes
N3 C18 1.44(3) yes
N7 C6 1.36(3) yes
N7 C8 1.39(3) yes
N10 C6 1.32(3) yes
N10 C9 1.38(4) yes
N10 C11 1.45(4) yes
N21 C22 1.38(3) yes
N21 C26 1.36(3) yes
N41 C42 1.36(3) yes
N41 C46 1.30(3) yes
C2 C6 1.44(4) yes
C4 C5 1.34(4) yes
C8 C9 1.35(4) yes
C11 C12 1.48(4) yes
C12 C13 1.35(4) yes
C12 C17 1.42(5) yes
C13 C14 1.38(4) yes
C14 C15 1.41(5) yes
C15 C16 1.35(4) yes
C16 C17 1.41(3) yes
C17 C18 1.46(3) yes
C22 C23 1.41(3) yes
C22 C28 1.48(3) yes
C23 C24 1.34(4) yes
C24 C25 1.44(5) yes
C25 C26 1.41(3) yes
C27 C28 1.42(3) yes
C27 C32 1.38(3) yes
C28 C29 1.39(4) yes
C29 C30 1.37(4) yes
C30 C31 1.40(4) yes
C31 C32 1.39(5) yes
C42 C43 1.42(3) yes
C42 C48 1.48(3) yes
C43 C44 1.34(4) yes
C44 C45 1.35(4) yes
C45 C46 1.44(3) yes
C47 C48 1.39(2) yes
C47 C52 1.42(3) yes
C48 C49 1.40(3) yes
C49 C50 1.37(4) yes
C50 C51 1.38(3) yes
C51 C52 1.33(3) yes
C4 H4 0.950 no
C5 H5 0.950 no
C8 H8 0.950 no
C9 H9 0.950 no
C11 H11A 0.990 no
C11 H11B 0.990 no
C13 H13 0.950 no
C14 H14 0.950 no
C15 H15 0.950 no
C16 H16 0.950 no
C18 H18A 0.990 no
C18 H18B 0.990 no
C23 H23 0.950 no
C24 H24 0.950 no
C25 H25 0.950 no
C26 H26 0.950 no
C30 H30 0.950 no
C32 H32 0.950 no
C43 H43 0.950 no
C44 H44 0.950 no
C45 H45 0.950 no
C46 H46 0.950 no
C50 H50 0.950 no
C52 H52 0.950 no

loop_
_geom_contact_atom_site_label_1
_geom_contact_atom_site_label_2
_geom_contact_distance
_geom_contact_publ_flag
_geom_contact_site_symmetry_2
F29 C22 2.94(3) no .
F29 C23 2.88(4) no .
F29 C31 3.57(3) no .
F31 C29 3.57(2) no .
F49 C42 2.93(3) no .
F49 C43 2.89(3) no .
F49 C51 3.53(3) no .
F51 C49 3.57(3) no .
N1 C18 3.58(3) no .
N1 C26 3.24(3) no .
N1 C46 3.60(3) no .
N3 N10 3.30(3) no .
N3 C11 3.46(4) no .
N3 C12 3.35(3) no .
N3 C16 3.46(3) no .
N7 C46 3.14(3) no .
N10 C13 3.33(3) no .
N10 C17 3.25(4) no .
N10 C18 3.51(3) no .
N21 C24 2.79(3) no .
N21 C52 3.11(3) no .
N41 C32 3.13(4) no .
N41 C44 2.77(3) no .
C2 C8 3.53(4) no .
C2 C11 3.25(3) no .
C2 C12 3.52(3) no .
C2 C17 3.19(4) no .
C5 C6 3.54(4) no .
C5 C18 3.52(3) no .
C5 C47 3.54(4) no .
C6 C12 3.18(3) no .
C6 C17 3.46(4) no .
C6 C18 3.29(4) no .
C6 C46 3.56(3) no .
C8 C11 3.59(4) no .
C8 C27 3.59(3) no .
C9 C12 3.53(4) no .
C11 C18 3.06(4) no .
C12 C15 2.78(4) no .
C13 C16 2.72(4) no .
C14 C17 2.82(4) no .
C22 C25 2.77(4) no .
C22 C47 3.52(3) no .
C22 C52 3.43(3) no .
C23 C26 2.77(5) no .
C23 C29 3.16(3) no .
C27 C30 2.84(5) no .
C27 C48 3.52(3) no .
C27 C52 3.52(4) no .
C28 C31 2.75(3) no .
C28 C47 3.46(4) no .
C29 C32 2.74(3) no .
C32 C46 3.49(4) no .
C42 C45 2.72(3) no .
C43 C46 2.73(4) no .
C43 C49 3.14(4) no .
C46 C48 3.58(3) no .
C47 C50 2.88(3) no .
C48 C51 2.70(3) no .
C49 C52 2.71(3) no .
F1 F31 3.16(3) no .
F1 C14 3.46(3) no 1_465
F1 C18 3.55(4) no 1_565
F2 N1 3.53(2) no 2_565
F2 N41 3.47(3) no 2_565
F2 C4 3.53(3) no 2_565
F2 C5 3.45(3) no 2_565
F2 C9 3.47(3) no 2_665
F2 C44 3.47(4) no 2_565
F2 C45 3.33(5) no 2_565
F2 C46 3.33(4) no 2_565
F3 F3 3.42(3) no 2_575
F3 N3 3.20(3) no 2_565
F3 C4 3.22(3) no 2_565
F3 C13 3.60(4) no 2_665
F3 C18 3.32(3) no 1_565
F3 C18 3.23(2) no 2_565
F4 C8 3.44(3) no .
F4 C44 3.56(4) no 2_565
F4 C45 3.18(5) no 2_565
F4 C46 3.37(4) no .
F5 N3 3.26(3) no 2_565
F5 C2 3.30(3) no 2_565
F5 C6 3.49(3) no 2_565
F5 C18 3.46(2) no 2_565
F5 C45 3.25(5) no .
F6 C11 3.42(4) no 2_665
F6 C16 3.13(4) no 1_565
F6 C43 3.38(3) no 1_655
F6 C44 3.18(3) no 1_655
F29 F31 3.35(2) no 2_566
F29 C15 3.01(3) no 2_656
F29 C31 3.29(3) no 2_566
F29 C32 3.40(3) no 2_566
F29 C50 3.29(3) no 1_655
F31 F1 3.16(3) no .
F31 F29 3.35(2) no 2_566
F31 F51 3.39(3) no 2_566
F31 C14 3.45(3) no 1_465
F31 C28 3.59(3) no 2_566
F31 C29 3.46(3) no 2_566
F31 C51 3.51(4) no 2_566
F31 C52 3.47(4) no 2_566
F49 C8 3.39(4) no 1_455
F49 C29 3.53(3) no 1_455
F49 C30 3.46(3) no 1_455
F49 C31 3.48(3) no 1_455
F51 F31 3.39(3) no 2_566
F51 N1 3.58(2) no 2_556
F51 N3 3.12(2) no 2_556
F51 C2 3.49(3) no 2_556
F51 C4 2.99(2) no 2_556
F51 C5 3.30(3) no 2_556
F51 C16 3.51(3) no 2_556
F51 C26 3.43(4) no 2_556
N1 F2 3.53(2) no 2_565
N1 F51 3.58(2) no 2_556
N3 F3 3.20(3) no 2_565
N3 F5 3.26(3) no 2_565
N3 F51 3.12(2) no 2_556
N41 F2 3.47(3) no 2_565
C2 F5 3.30(3) no 2_565
C2 F51 3.49(3) no 2_556
C4 F2 3.53(3) no 2_565
C4 F3 3.22(3) no 2_565
C4 F51 2.99(2) no 2_556
C5 F2 3.45(3) no 2_565
C5 F51 3.30(3) no 2_556
C6 F5 3.49(3) no 2_565
C8 F4 3.44(3) no .
C8 F49 3.39(4) no 1_655
C9 F2 3.47(3) no 2_665
C11 F6 3.42(4) no 2_665
C12 C12 3.54(4) no 2_655
C13 F3 3.60(4) no 2_665
C14 F1 3.46(3) no 1_645
C14 F31 3.45(3) no 1_645
C15 F29 3.01(3) no 2_656
C15 C43 3.57(5) no 1_645
C15 C44 3.56(5) no 1_645
C16 F6 3.13(4) no 1_545
C16 F51 3.51(3) no 2_556
C18 F1 3.55(4) no 1_545
C18 F3 3.32(3) no 1_545
C18 F3 3.23(2) no 2_565
C18 F5 3.46(2) no 2_565
C24 C26 3.50(3) no 2_656
C25 C25 3.49(4) no 2_656
C25 C26 3.58(3) no 2_656
C25 C51 3.53(5) no 2_556
C26 F51 3.43(4) no 2_556
C26 C24 3.50(3) no 2_656
C26 C25 3.58(3) no 2_656
C26 C51 3.46(4) no 2_556
C27 C30 3.56(4) no 2_566
C28 F31 3.59(3) no 2_566
C28 C30 3.45(3) no 2_566
C29 F31 3.46(3) no 2_566
C29 F49 3.53(3) no 1_655
C29 C30 3.28(3) no 2_566
C29 C31 3.14(3) no 2_566
C29 C32 3.56(3) no 2_566
C29 C50 3.40(3) no 1_655
C30 F49 3.46(3) no 1_655
C30 C27 3.56(4) no 2_566
C30 C28 3.45(3) no 2_566
C30 C29 3.28(3) no 2_566
C30 C30 3.34(4) no 2_566
C30 C31 3.45(4) no 2_566
C30 C32 3.56(4) no 2_566
C30 C51 3.48(5) no 2_566
C30 C52 3.48(5) no 2_566
C31 F29 3.29(3) no 2_566
C31 F49 3.48(3) no 1_655
C31 C29 3.14(3) no 2_566
C31 C30 3.45(4) no 2_566
C32 F29 3.40(3) no 2_566
C32 C29 3.56(3) no 2_566
C32 C30 3.56(4) no 2_566
C43 F6 3.38(3) no 1_455
C43 C15 3.57(5) no 1_465
C44 F2 3.47(4) no 2_565
C44 F4 3.56(4) no 2_565
C44 F6 3.18(3) no 1_455
C44 C15 3.56(5) no 1_465
C45 F2 3.33(5) no 2_565
C45 F4 3.18(5) no 2_565
C45 F5 3.25(5) no .
C46 F2 3.33(4) no 2_565
C46 F4 3.37(4) no .
C50 F29 3.29(3) no 1_455
C50 C29 3.40(3) no 1_455
C51 F31 3.51(4) no 2_566
C51 C25 3.53(5) no 2_556
C51 C26 3.46(4) no 2_556
C51 C30 3.48(5) no 2_566
C52 F31 3.47(4) no 2_566
C52 C30 3.48(5) no 2_566
Ir1 H5 3.5771 no .
Ir1 H8 3.5817 no .
Ir1 H26 3.0863 no .
Ir1 H32 3.1536 no .
Ir1 H46 3.0158 no .
Ir1 H52 3.1874 no .
F29 H23 2.2581 no .
F29 H30 2.5123 no .
F31 H30 2.5459 no .
F31 H32 2.5876 no .
F49 H43 2.3006 no .
F49 H50 2.4921 no .
F51 H50 2.5365 no .
F51 H52 2.5288 no .
N1 H4 3.1189 no .
N1 H26 2.6535 no .
N3 H5 3.0789 no .
N3 H11B 3.2663 no .
N3 H16 3.4980 no .
N7 H9 3.1258 no .
N7 H26 3.5866 no .
N7 H46 2.5541 no .
N10 H8 3.1260 no .
N10 H13 3.4071 no .
N10 H18A 3.5435 no .
N10 H46 3.5336 no .
N21 H23 3.2685 no .
N21 H25 3.2600 no .
N21 H52 2.6002 no .
N41 H32 2.6343 no .
N41 H43 3.2571 no .
N41 H45 3.2244 no .
C2 H4 3.1264 no .
C2 H5 3.0969 no .
C2 H11B 3.2522 no .
C2 H18A 2.9019 no .
C2 H18B 3.2499 no .
C2 H26 3.1562 no .
C2 H46 3.5740 no .
C4 H18A 2.9249 no .
C4 H18B 2.4079 no .
C5 H26 3.0995 no .
C6 H8 3.1161 no .
C6 H9 3.0897 no .
C6 H11A 3.2508 no .
C6 H11B 2.7617 no .
C6 H18A 3.4878 no .
C6 H46 2.9758 no .
C8 H46 2.9394 no .
C9 H11A 2.5208 no .
C9 H11B 3.1047 no .
C9 H46 3.5086 no .
C11 H9 2.7568 no .
C11 H13 2.5535 no .
C11 H18A 2.9126 no .
C12 H14 3.2383 no .
C12 H16 3.2539 no .
C12 H18A 2.7808 no .
C12 H18B 3.3330 no .
C13 H11A 2.4799 no .
C13 H11B 3.1415 no .
C13 H15 3.2606 no .
C14 H16 3.2343 no .
C15 H13 3.2545 no .
C16 H14 3.2414 no .
C16 H18A 3.1350 no .
C16 H18B 2.4408 no .
C17 H11A 3.2883 no .
C17 H11B 2.6359 no .
C17 H13 3.2594 no .
C17 H15 3.2893 no .
C18 H4 2.6784 no .
C18 H11B 2.7815 no .
C18 H16 2.5655 no .
C22 H24 3.2537 no .
C22 H26 3.2264 no .
C22 H52 2.8250 no .
C23 H25 3.2624 no .
C23 H52 3.4331 no .
C24 H26 3.3047 no .
C25 H23 3.2690 no .
C26 H24 3.3042 no .
C26 H52 3.0320 no .
C27 H8 3.3306 no .
C27 H52 3.5705 no .
C28 H23 2.7954 no .
C28 H30 3.3043 no .
C28 H32 3.2865 no .
C28 H52 3.3538 no .
C29 H23 2.9250 no .
C30 H32 3.3050 no .
C32 H8 3.5888 no .
C32 H30 3.3167 no .
C32 H46 3.5487 no .
C42 H32 3.1902 no .
C42 H44 3.2611 no .
C42 H46 3.1692 no .
C43 H45 3.1810 no .
C44 H46 3.2672 no .
C45 H32 3.5550 no .
C45 H43 3.1817 no .
C46 H32 2.7776 no .
C46 H44 3.2831 no .
C47 H5 3.2734 no .
C48 H43 2.8368 no .
C48 H50 3.3040 no .
C48 H52 3.2284 no .
C49 H43 2.9282 no .
C50 H52 3.2481 no .
C52 H50 3.2683 no .
H4 H5 2.4681 no .
H4 H18A 3.1611 no .
H4 H18B 2.3065 no .
H5 H26 3.4062 no .
H8 H9 2.4675 no .
H8 H46 3.2832 no .
H9 H11A 2.4346 no .
H9 H11B 3.4272 no .
H11A H13 2.2419 no .
H11B H13 3.3512 no .
H11B H18A 2.3349 no .
H13 H14 2.3213 no .
H14 H15 2.3796 no .
H15 H16 2.2864 no .
H16 H18A 3.3284 no .
H16 H18B 2.1942 no .
H23 H24 2.2925 no .
H24 H25 2.4027 no .
H25 H26 2.3648 no .
H26 H52 3.4308 no .
H32 H46 2.9237 no .
H43 H44 2.2942 no .
H44 H45 2.3032 no .
H45 H46 2.3923 no .
P1 H18A 3.5945 no 2_565
P1 H18B 3.4174 no 1_565
F1 H4 3.3190 no 1_565
F1 H14 2.5856 no 1_465
F1 H16 3.1943 no 1_565
F1 H18B 2.5720 no 1_565
F1 H32 3.2464 no .
F2 H9 2.5627 no 2_665
F2 H11A 3.4898 no 2_665
F3 H4 3.2059 no 2_565
F3 H11A 3.4067 no 2_665
F3 H13 2.6641 no 2_665
F3 H18A 3.0104 no 1_565
F3 H18A 2.6313 no 2_565
F3 H18B 2.7093 no 1_565
F3 H18B 3.3071 no 2_565
F4 H8 3.2155 no .
F4 H32 3.5464 no .
F4 H43 3.2391 no 1_655
F4 H45 3.4139 no .
F4 H45 2.9789 no 2_565
F4 H46 2.7247 no .
F5 H11B 2.8252 no 2_565
F5 H14 3.2654 no 1_465
F5 H18A 2.7507 no 2_565
F5 H45 2.6975 no .
F5 H46 3.5388 no 2_565
F6 H9 3.0411 no 2_665
F6 H11A 2.4419 no 2_665
F6 H13 3.3881 no 2_665
F6 H16 2.7092 no 1_565
F6 H18B 2.9685 no 1_565
F6 H43 2.8926 no 1_655
F6 H44 2.4807 no 1_655
F29 H15 2.6057 no 2_656
F29 H32 3.4332 no 2_566
F29 H50 2.3489 no 1_655
F31 H4 2.9723 no 1_565
F31 H14 2.7181 no 1_465
F31 H52 3.2005 no 2_566
F49 H8 2.4685 no 1_455
F51 H4 3.2225 no 2_556
F51 H16 3.1997 no 2_556
F51 H18B 3.5113 no 2_556
F51 H23 3.3310 no 1_455
F51 H25 3.5714 no 2_556
F51 H26 2.5593 no 2_556
F51 H30 3.4757 no 2_566
N7 H24 3.1211 no 2_656
N10 H24 2.9147 no 2_656
N10 H44 3.1550 no 2_565
N10 H45 3.2606 no 2_565
N21 H25 3.5641 no 2_656
C4 H13 3.3920 no 1_455
C4 H52 3.5093 no 2_556
C5 H52 3.1897 no 2_556
C6 H24 2.9617 no 2_656
C6 H45 3.5272 no 2_565
C8 H24 3.1946 no 2_656
C8 H25 3.4647 no 2_656
C8 H43 3.2626 no 1_655
C9 H24 3.0666 no 2_656
C9 H44 2.8678 no 2_565
C9 H45 3.3871 no 2_565
C11 H44 3.1105 no 2_565
C12 H11B 3.4916 no 2_655
C12 H24 3.3565 no 2_656
C13 H4 3.3145 no 1_655
C13 H11B 3.1718 no 2_655
C13 H18A 3.1495 no 2_655
C13 H23 3.4480 no 2_656
C13 H24 3.4326 no 2_656
C14 H4 3.3083 no 1_655
C14 H11B 3.0664 no 2_655
C14 H18A 3.5316 no 2_655
C14 H23 3.0571 no 2_656
C15 H11A 3.5742 no 2_655
C15 H11B 3.2449 no 2_655
C15 H23 3.0019 no 2_656
C15 H32 3.5740 no 1_645
C16 H11A 3.3019 no 2_655
C16 H11B 3.5222 no 2_655
C16 H23 3.3115 no 2_656
C17 H11A 3.3668 no 2_655
C18 H13 3.5400 no 2_655
C22 H25 3.5310 no 2_656
C22 H50 3.1737 no 1_655
C23 H5 3.5607 no 2_556
C23 H50 3.2228 no 1_655
C24 H5 2.9337 no 2_556
C24 H26 3.5217 no 2_656
C25 H5 2.8236 no 2_556
C26 H5 3.3826 no 2_556
C27 H30 3.2252 no 2_566
C28 H30 3.3180 no 2_566
C28 H50 2.8770 no 1_655
C29 H30 3.5312 no 2_566
C29 H50 2.5133 no 1_655
C30 H50 3.2068 no 1_655
C32 H15 3.5403 no 1_465
C32 H30 3.4309 no 2_566
C42 H15 3.1694 no 1_465
C43 H8 3.1826 no 1_455
C43 H9 3.4200 no 1_455
C43 H15 2.8719 no 1_465
C43 H16 3.5848 no 1_465
C44 H9 3.4167 no 2_565
C44 H11A 3.3571 no 2_565
C44 H11B 3.5083 no 2_565
C44 H15 3.0695 no 1_465
C45 H11B 3.5976 no 2_565
C45 H15 3.5025 no 1_465
C45 H45 3.2993 no 2_565
C45 H46 3.2834 no 2_565
C46 H45 3.0752 no 2_565
C47 H25 3.4642 no 2_556
C47 H30 2.9003 no 2_566
C48 H8 3.5455 no 1_455
C48 H25 3.3296 no 2_556
C48 H30 3.0278 no 2_566
C49 H8 3.0852 no 1_455
C49 H25 3.0748 no 2_556
C49 H30 2.9700 no 2_566
C50 H25 2.8782 no 2_556
C50 H30 2.8701 no 2_566
C51 H25 2.9525 no 2_556
C51 H26 2.7910 no 2_556
C51 H30 2.6528 no 2_566
C52 H25 3.2876 no 2_556
C52 H26 3.0357 no 2_556
C52 H30 2.6239 no 2_566
H4 F1 3.3190 no 1_545
H4 F3 3.2059 no 2_565
H4 F31 2.9723 no 1_545
H4 F51 3.2225 no 2_556
H4 C13 3.3145 no 1_455
H4 C14 3.3083 no 1_455
H4 H13 2.7960 no 1_455
H4 H14 2.7848 no 1_455
H4 H52 3.5300 no 2_556
H5 C23 3.5607 no 2_556
H5 C24 2.9337 no 2_556
H5 C25 2.8236 no 2_556
H5 C26 3.3826 no 2_556
H5 H24 3.1134 no 2_556
H5 H25 2.9701 no 2_556
H5 H52 2.9202 no 2_556
H8 F4 3.2155 no .
H8 F49 2.4685 no 1_655
H8 C43 3.1826 no 1_655
H8 C48 3.5455 no 1_655
H8 C49 3.0852 no 1_655
H8 H25 3.3927 no 2_656
H8 H43 2.5180 no 1_655
H9 F2 2.5627 no 2_665
H9 F6 3.0411 no 2_665
H9 C43 3.4200 no 1_655
H9 C44 3.4167 no 2_565
H9 H24 3.5448 no 2_656
H9 H43 3.3039 no 1_655
H9 H44 2.5352 no 2_565
H11A F2 3.4898 no 2_665
H11A F3 3.4067 no 2_665
H11A F6 2.4419 no 2_665
H11A C15 3.5742 no 2_655
H11A C16 3.3019 no 2_655
H11A C17 3.3668 no 2_655
H11A C44 3.3571 no 2_565
H11A H16 3.5894 no 2_655
H11A H44 2.6059 no 2_565
H11B F5 2.8252 no 2_565
H11B C12 3.4916 no 2_655
H11B C13 3.1718 no 2_655
H11B C14 3.0664 no 2_655
H11B C15 3.2449 no 2_655
H11B C16 3.5222 no 2_655
H11B C44 3.5083 no 2_565
H11B C45 3.5976 no 2_565
H11B H13 3.5434 no 2_655
H11B H14 3.4223 no 2_655
H11B H44 3.0889 no 2_565
H11B H45 3.2370 no 2_565
H13 F3 2.6641 no 2_665
H13 F6 3.3881 no 2_665
H13 C4 3.3920 no 1_655
H13 C18 3.5400 no 2_655
H13 H4 2.7960 no 1_655
H13 H11B 3.5434 no 2_655
H13 H18A 2.8303 no 2_655
H14 F1 2.5856 no 1_645
H14 F5 3.2654 no 1_645
H14 F31 2.7181 no 1_645
H14 H4 2.7848 no 1_655
H14 H11B 3.4223 no 2_655
H14 H18A 3.5524 no 2_655
H14 H23 3.3685 no 2_656
H14 H32 3.1033 no 1_645
H15 F29 2.6057 no 2_656
H15 C32 3.5403 no 1_645
H15 C42 3.1694 no 1_645
H15 C43 2.8719 no 1_645
H15 C44 3.0695 no 1_645
H15 C45 3.5025 no 1_645
H15 H23 3.3053 no 2_656
H15 H32 2.8782 no 1_645
H15 H43 3.1220 no 1_645
H15 H44 3.4196 no 1_645
H16 F1 3.1943 no 1_545
H16 F6 2.7092 no 1_545
H16 F51 3.1997 no 2_556
H16 C43 3.5848 no 1_645
H16 H11A 3.5894 no 2_655
H16 H43 3.2052 no 1_645
H18A P1 3.5945 no 2_565
H18A F3 3.0104 no 1_545
H18A F3 2.6313 no 2_565
H18A F5 2.7507 no 2_565
H18A C13 3.1495 no 2_655
H18A C14 3.5316 no 2_655
H18A H13 2.8303 no 2_655
H18A H14 3.5524 no 2_655
H18B P1 3.4174 no 1_545
H18B F1 2.5720 no 1_545
H18B F3 2.7093 no 1_545
H18B F3 3.3071 no 2_565
H18B F6 2.9685 no 1_545
H18B F51 3.5113 no 2_556
H23 F51 3.3310 no 1_655
H23 C13 3.4480 no 2_656
H23 C14 3.0571 no 2_656
H23 C15 3.0019 no 2_656
H23 C16 3.3115 no 2_656
H23 H14 3.3685 no 2_656
H23 H15 3.3053 no 2_656
H23 H50 2.9275 no 1_655
H24 N7 3.1211 no 2_656
H24 N10 2.9147 no 2_656
H24 C6 2.9617 no 2_656
H24 C8 3.1946 no 2_656
H24 C9 3.0666 no 2_656
H24 C12 3.3565 no 2_656
H24 C13 3.4326 no 2_656
H24 H5 3.1134 no 2_556
H24 H9 3.5448 no 2_656
H24 H26 3.4876 no 2_656
H25 F51 3.5714 no 2_556
H25 N21 3.5641 no 2_656
H25 C8 3.4647 no 2_656
H25 C22 3.5310 no 2_656
H25 C47 3.4642 no 2_556
H25 C48 3.3296 no 2_556
H25 C49 3.0748 no 2_556
H25 C50 2.8782 no 2_556
H25 C51 2.9525 no 2_556
H25 C52 3.2876 no 2_556
H25 H5 2.9701 no 2_556
H25 H8 3.3927 no 2_656
H25 H50 3.2505 no 2_556
H26 F51 2.5593 no 2_556
H26 C24 3.5217 no 2_656
H26 C51 2.7910 no 2_556
H26 C52 3.0357 no 2_556
H26 H24 3.4876 no 2_656
H26 H52 3.0625 no 2_556
H30 F51 3.4757 no 2_566
H30 C27 3.2252 no 2_566
H30 C28 3.3180 no 2_566
H30 C29 3.5312 no 2_566
H30 C32 3.4309 no 2_566
H30 C47 2.9003 no 2_566
H30 C48 3.0278 no 2_566
H30 C49 2.9700 no 2_566
H30 C50 2.8701 no 2_566
H30 C51 2.6528 no 2_566
H30 C52 2.6239 no 2_566
H30 H50 3.5076 no 1_655
H30 H50 3.4519 no 2_566
H30 H52 3.0502 no 2_566
H32 F1 3.2464 no .
H32 F4 3.5464 no .
H32 F29 3.4332 no 2_566
H32 C15 3.5740 no 1_465
H32 H14 3.1033 no 1_465
H32 H15 2.8782 no 1_465
H43 F4 3.2391 no 1_455
H43 F6 2.8926 no 1_455
H43 C8 3.2626 no 1_455
H43 H8 2.5180 no 1_455
H43 H9 3.3039 no 1_455
H43 H15 3.1220 no 1_465
H43 H16 3.2052 no 1_465
H44 F6 2.4807 no 1_455
H44 N10 3.1550 no 2_565
H44 C9 2.8678 no 2_565
H44 C11 3.1105 no 2_565
H44 H9 2.5352 no 2_565
H44 H11A 2.6059 no 2_565
H44 H11B 3.0889 no 2_565
H44 H15 3.4196 no 1_465
H45 F4 3.4139 no .
H45 F4 2.9789 no 2_565
H45 F5 2.6975 no .
H45 N10 3.2606 no 2_565
H45 C6 3.5272 no 2_565
H45 C9 3.3871 no 2_565
H45 C45 3.2993 no 2_565
H45 C46 3.0752 no 2_565
H45 H11B 3.2370 no 2_565
H45 H45 2.8763 no 2_565
H45 H46 2.4278 no 2_565
H46 F4 2.7247 no .
H46 F5 3.5388 no 2_565
H46 C45 3.2834 no 2_565
H46 H45 2.4278 no 2_565
H50 F29 2.3489 no 1_455
H50 C22 3.1737 no 1_455
H50 C23 3.2228 no 1_455
H50 C28 2.8770 no 1_455
H50 C29 2.5133 no 1_455
H50 C30 3.2068 no 1_455
H50 H23 2.9275 no 1_455
H50 H25 3.2505 no 2_556
H50 H30 3.5076 no 1_455
H50 H30 3.4519 no 2_566
H52 F31 3.2005 no 2_566
H52 C4 3.5093 no 2_556
H52 C5 3.1897 no 2_556
H52 H4 3.5300 no 2_556
H52 H5 2.9202 no 2_556
H52 H26 3.0625 no 2_556
H52 H30 3.0502 no 2_566

loop_
_geom_torsion_atom_site_label_1
_geom_torsion_atom_site_label_2
_geom_torsion_atom_site_label_3
_geom_torsion_atom_site_label_4
_geom_torsion
_geom_torsion_publ_flag
N1 Ir1 N7 C6 6.7(9) no
N1 Ir1 N7 C8 177.0(15) no
N7 Ir1 N1 C2 -2.6(9) no
N7 Ir1 N1 C5 178.9(16) no
N1 Ir1 N21 C22 -178.7(10) no
N1 Ir1 N21 C26 -4.0(13) no
N21 Ir1 N1 C2 -93.3(10) no
N21 Ir1 N1 C5 88.1(15) no
N1 Ir1 N41 C42 96.3(15) no
N1 Ir1 N41 C46 -87.7(16) no
N41 Ir1 N1 C2 93.4(10) no
N41 Ir1 N1 C5 -85.1(15) no
N1 Ir1 C47 C48 -90(2) no
N1 Ir1 C47 C52 101(2) no
C47 Ir1 N1 C2 172.9(10) no
C47 Ir1 N1 C5 -5.7(16) no
N7 Ir1 N21 C22 104.7(11) no
N7 Ir1 N21 C26 -80.6(12) no
N21 Ir1 N7 C6 103.7(10) no
N21 Ir1 N7 C8 -86.0(14) no
N7 Ir1 N41 C42 172.5(14) no
N7 Ir1 N41 C46 -11.5(17) no
N41 Ir1 N7 C6 -80.4(10) no
N41 Ir1 N7 C8 89.9(15) no
N7 Ir1 C27 C28 -97.8(12) no
N7 Ir1 C27 C32 82.7(15) no
C27 Ir1 N7 C6 -175.2(9) no
C27 Ir1 N7 C8 -5.0(14) no
N21 Ir1 C27 C28 -6.5(11) no
N21 Ir1 C27 C32 173.9(16) no
C27 Ir1 N21 C22 6.9(10) no
C27 Ir1 N21 C26 -178.4(13) no
N21 Ir1 C47 C48 172(2) no
N21 Ir1 C47 C52 4(2) no
C47 Ir1 N21 C22 -82.5(13) no
C47 Ir1 N21 C26 92.2(14) no
N41 Ir1 C27 C28 166.2(12) no
N41 Ir1 C27 C32 -13.4(15) no
C27 Ir1 N41 C42 -89.0(15) no
C27 Ir1 N41 C46 87.0(16) no
N41 Ir1 C47 C48 -2.9(19) no
N41 Ir1 C47 C52 -171(3) no
C47 Ir1 N41 C42 0.2(16) no
C47 Ir1 N41 C46 176.2(19) no
C27 Ir1 C47 C48 91(2) no
C27 Ir1 C47 C52 -77(2) no
C47 Ir1 C27 C28 86.5(12) no
C47 Ir1 C27 C32 -93.0(15) no
Ir1 N1 C2 N3 179.8(9) no
Ir1 N1 C2 C6 -1.7(19) no
Ir1 N1 C5 C4 -179.9(11) no
C2 N1 C5 C4 2(2) no
C5 N1 C2 N3 -1.2(19) no
C5 N1 C2 C6 177.3(14) no
C2 N3 C4 C5 1(2) no
C4 N3 C2 N1 0(2) no
C4 N3 C2 C6 -177.7(17) no
C2 N3 C18 C17 43(3) no
C18 N3 C2 N1 -176.2(15) no
C18 N3 C2 C6 6(3) no
C4 N3 C18 C17 -133.9(17) no
C18 N3 C4 C5 177.7(13) no
Ir1 N7 C6 N10 174.8(8) no
Ir1 N7 C6 C2 -9.7(17) no
Ir1 N7 C8 C9 -172.0(11) no
C6 N7 C8 C9 -1.2(18) no
C8 N7 C6 N10 1.6(18) no
C8 N7 C6 C2 177.2(13) no
C6 N10 C9 C8 0.7(19) no
C9 N10 C6 N7 -1.5(18) no
C9 N10 C6 C2 -175.8(17) no
C6 N10 C11 C12 -65(3) no
C11 N10 C6 N7 -179.8(15) no
C11 N10 C6 C2 6(3) no
C9 N10 C11 C12 117(2) no
C11 N10 C9 C8 179.2(14) no
Ir1 N21 C22 C23 174.4(11) no
Ir1 N21 C22 C28 -5.7(19) no
Ir1 N21 C26 C25 -175.3(11) no
C22 N21 C26 C25 -1(3) no
C26 N21 C22 C23 -0(3) no
C26 N21 C22 C28 179.4(15) no
Ir1 N41 C42 C43 -176.7(16) no
Ir1 N41 C42 C48 2(3) no
Ir1 N41 C46 C45 179.6(17) no
C42 N41 C46 C45 -5(4) no
C46 N41 C42 C43 7(4) no
C46 N41 C42 C48 -174(2) no
N1 C2 C6 N7 8(2) no
N1 C2 C6 N10 -178.3(16) no
N3 C2 C6 N7 -174.5(18) no
N3 C2 C6 N10 -0(3) no
N3 C4 C5 N1 -1(2) no
N7 C8 C9 N10 0(2) no
N10 C11 C12 C13 -100(3) no
N10 C11 C12 C17 81(3) no
C11 C12 C13 C14 176(2) no
C11 C12 C17 C16 -175(2) no
C11 C12 C17 C18 -1(4) no
C13 C12 C17 C16 5(4) no
C13 C12 C17 C18 179(2) no
C17 C12 C13 C14 -5(4) no
C12 C13 C14 C15 3(5) no
C13 C14 C15 C16 -2(4) no
C14 C15 C16 C17 3(5) no
C15 C16 C17 C12 -4(4) no
C15 C16 C17 C18 -179(3) no
C12 C17 C18 N3 -70(3) no
C16 C17 C18 N3 104(3) no
N21 C22 C23 C24 0(3) no
N21 C22 C28 C27 0(2) no
N21 C22 C28 C29 -177.5(16) no
C23 C22 C28 C27 -180.0(19) no
C23 C22 C28 C29 2(3) no
C28 C22 C23 C24 -179.4(18) no
C22 C23 C24 C25 1(4) no
C23 C24 C25 C26 -2(4) no
C24 C25 C26 N21 2(3) no
Ir1 C27 C28 C22 5(2) no
Ir1 C27 C28 C29 -176.6(11) no
Ir1 C27 C32 C31 179.3(12) no
C28 C27 C32 C31 -0(3) no
C32 C27 C28 C22 -174.9(17) no
C32 C27 C28 C29 3(3) no
C22 C28 C29 F29 -3(3) no
C22 C28 C29 C30 173.2(17) no
C27 C28 C29 F29 179.7(16) no
C27 C28 C29 C30 -5(3) no
F29 C29 C30 C31 178.8(17) no
C28 C29 C30 C31 3(3) no
C29 C30 C31 F31 -179.9(19) no
C29 C30 C31 C32 0(4) no
F31 C31 C32 C27 178.7(18) no
C30 C31 C32 C27 -1(4) no
N41 C42 C43 C44 -5(4) no
N41 C42 C48 C47 -5(3) no
N41 C42 C48 C49 170(2) no
C43 C42 C48 C47 174(3) no
C43 C42 C48 C49 -11(5) no
C48 C42 C43 C44 176(3) no
C42 C43 C44 C45 1(5) no
C43 C44 C45 C46 2(5) no
C44 C45 C46 N41 -0(5) no
Ir1 C47 C48 C42 5(3) no
Ir1 C47 C48 C49 -170.2(18) no
Ir1 C47 C52 C51 173(2) no
C48 C47 C52 C51 5(5) no
C52 C47 C48 C42 175(3) no
C52 C47 C48 C49 -0(4) no
C42 C48 C49 F49 4(5) no
C42 C48 C49 C50 -179(3) no
C47 C48 C49 F49 179(3) no
C47 C48 C49 C50 -4(5) no
F49 C49 C50 C51 -179(3) no
C48 C49 C50 C51 4(5) no
C49 C50 C51 F51 -178(3) no
C49 C50 C51 C52 1(5) no
F51 C51 C52 C47 174(3) no
C50 C51 C52 C47 -6(6) no
